data_7235965
loop_
_publ_author_name
'Zhang, Xiu-Mei'
'Li, Peng'
'Gao, Wei'
'Liu, Jie-Ping'

_publ_section_title
;
 Spin-canting magnetization in 3D metal organic frameworks based on
 strip-shaped \D-chains
;
_journal_issue 94
_journal_name_full 'RSC Advances'
_journal_page_first 76752
_journal_paper_doi 10.1039/C5RA15937G
_journal_volume 5
_journal_year 2015
_chemical_formula_sum 'C9 H14 Cu2 N4 O10'
_chemical_formula_weight 465.32
_space_group_IT_number 11
_space_group_name_Hall '-P 2yb'
_space_group_name_H-M_alt 'P 1 21/m 1'
_symmetry_cell_setting monoclinic
_symmetry_space_group_name_H-M 'P 1 21/m 1'
_atom_sites_solution_hydrogens geom
_atom_sites_solution_primary direct
_atom_sites_solution_secondary difmap
_audit_creation_method SHELXL-97
_audit_update_record
;
2015-08-09 deposited with the CCDC.
2015-09-03 downloaded from the CCDC.
;
_cell_angle_alpha 90.00
_cell_angle_beta 109.412(2)
_cell_angle_gamma 90.00
_cell_formula_units_Z 2
_cell_length_a 10.0150(9)
_cell_length_b 6.6124(5)
_cell_length_c 12.4721(11)
_cell_measurement_reflns_used 275
_cell_measurement_temperature 571(2)
_cell_measurement_theta_max 62.2200
_cell_measurement_theta_min 3.7450
_cell_volume 778.99(11)
_computing_cell_refinement 'Bruker SMART'
_computing_data_collection 'Bruker SMART'
_computing_data_reduction 'Bruker SAINT'
_computing_molecular_graphics 'Bruker SHELXTL'
_computing_publication_material 'Bruker SHELXTL'
_computing_structure_refinement 'Bruker SHELXTL'
_computing_structure_solution 'Bruker SHELXTL'
_diffrn_ambient_temperature 571(2)
_diffrn_measured_fraction_theta_full 0.975
_diffrn_measured_fraction_theta_max 0.976
_diffrn_measurement_device_type 'CCD area detector'
_diffrn_measurement_method 'phi and omega scans'
_diffrn_radiation_monochromator graphite
_diffrn_radiation_source 'fine-focus sealed tube'
_diffrn_radiation_type CuK\a
_diffrn_radiation_wavelength 1.54178
_diffrn_reflns_av_R_equivalents 0.0877
_diffrn_reflns_av_sigmaI/netI 0.1536
_diffrn_reflns_limit_h_max 11
_diffrn_reflns_limit_h_min -11
_diffrn_reflns_limit_k_max 7
_diffrn_reflns_limit_k_min -7
_diffrn_reflns_limit_l_max 13
_diffrn_reflns_limit_l_min -14
_diffrn_reflns_number 2553
_diffrn_reflns_theta_full 66.03
_diffrn_reflns_theta_max 66.03
_diffrn_reflns_theta_min 3.76
_diffrn_standards_decay_% 2.5
_exptl_absorpt_coefficient_mu 3.977
_exptl_absorpt_correction_T_max 0.7963
_exptl_absorpt_correction_T_min 0.3719
_exptl_absorpt_correction_type multi-scan
_exptl_absorpt_process_details SADABS
_exptl_crystal_colour blue
_exptl_crystal_density_diffrn 1.984
_exptl_crystal_density_method 'not measured'
_exptl_crystal_description block
_exptl_crystal_F_000 468
_exptl_crystal_size_max 0.31
_exptl_crystal_size_mid 0.12
_exptl_crystal_size_min 0.06
_refine_diff_density_max 1.266
_refine_diff_density_min -0.682
_refine_diff_density_rms 0.183
_refine_ls_extinction_method none
_refine_ls_goodness_of_fit_ref 1.002
_refine_ls_hydrogen_treatment mixed
_refine_ls_matrix_type full
_refine_ls_number_parameters 142
_refine_ls_number_reflns 1449
_refine_ls_number_restraints 7
_refine_ls_restrained_S_all 1.001
_refine_ls_R_factor_all 0.1726
_refine_ls_R_factor_gt 0.1050
_refine_ls_shift/su_max 0.000
_refine_ls_shift/su_mean 0.000
_refine_ls_structure_factor_coef Fsqd
_refine_ls_weighting_details 'calc w=1/[\s^2^(Fo^2^)+(0.1122P)^2^+0.0000P] where P=(Fo^2^+2Fc^2^)/3'
_refine_ls_weighting_scheme calc
_refine_ls_wR_factor_gt 0.2335
_refine_ls_wR_factor_ref 0.2989
_reflns_number_gt 662
_reflns_number_total 1449
_reflns_threshold_expression >2sigma(I)
_cod_data_source_file c5ra15937g2.cif
_cod_data_source_block 2
_cod_depositor_comments
;
The following automatic conversions were performed:

data item '_symmetry_cell_setting' value 'Monoclinic' was changed to
'monoclinic' in accordance with the
/home/saulius/struct/COD-crude-data/automatic-downloads/DataCite-retrospective/RSC/depositions/lib/dictionaries/cif_core.dic
dictionary named 'cif_core.dic' version 2.4.2 last updated on
2011-04-26.

Automatic conversion script
Id: cif_fix_values 6909 2019-04-08 15:41:33Z antanas 
;
_cod_original_sg_symbol_H-M P2(1)/m
_cod_database_code 7235965

loop_
_symmetry_equiv_pos_as_xyz
'x, y, z'
'-x, y+1/2, -z'
'-x, -y, -z'
'x, -y-1/2, z'

loop_
_atom_site_label
_atom_site_type_symbol
_atom_site_fract_x
_atom_site_fract_y
_atom_site_fract_z
_atom_site_U_iso_or_equiv
_atom_site_adp_type
_atom_site_occupancy
_atom_site_symmetry_multiplicity
_atom_site_calc_flag
_atom_site_refinement_flags
_atom_site_disorder_assembly
_atom_site_disorder_group
Cu1 Cu 0.1358(2) 0.7500 0.7673(2) 0.0543(9) Uani 1 2 d S . .
Cu2 Cu 0.0000 1.0000 0.5000 0.0569(9) Uani 1 2 d S . .
C1 C 0.3914(19) 0.7500 0.8547(16) 0.064(6) Uani 1 2 d S . .
C2 C 0.5507(16) 0.7500 0.8998(14) 0.048(4) Uani 1 2 d S . .
C3 C 0.6294(17) 0.7500 0.8292(14) 0.059(5) Uani 1 2 d S . .
H3A H 0.5816 0.7500 0.7512 0.071 Uiso 1 2 calc SR . .
C4 C 0.7779(16) 0.7500 0.8667(16) 0.059(5) Uani 1 2 d S . .
C5 C 0.8467(16) 0.7500 0.9848(13) 0.050(5) Uani 1 2 d S . .
H5A H 0.9451 0.7500 1.0137 0.060 Uiso 1 2 calc SR . .
C6 C 0.7691(17) 0.7500 1.0591(16) 0.059(5) Uani 1 2 d S . .
C7 C 0.6267(16) 0.7500 1.0170(14) 0.046(4) Uani 1 2 d S . .
H7A H 0.5764 0.7500 1.0677 0.055 Uiso 1 2 calc SR . .
C8 C 0.8621(19) 0.7500 0.7902(16) 0.066(6) Uani 1 2 d S . .
C9 C 0.8388(14) 0.7500 1.1872(17) 0.052(5) Uani 1 2 d SU . .
N1 N 0.8751(10) 0.918(2) 1.2484(8) 0.056(3) Uani 1 1 d . . .
N2 N 0.9305(9) 0.8489(16) 1.3544(8) 0.050(3) Uani 1 1 d . . .
O1 O 0.3266(12) 0.7500 0.9252(11) 0.070(4) Uani 1 2 d S . .
O2 O 0.3265(12) 0.7500 0.7484(10) 0.061(4) Uani 1 2 d S . .
O3 O 0.7999(13) 0.7500 0.6837(12) 0.093(6) Uani 1 2 d S . .
O4 O 0.9964(12) 0.7500 0.8368(10) 0.064(4) Uani 1 2 d S . .
O5 O 0.0050(11) 0.7500 0.5835(10) 0.056(3) Uani 1 2 d S . .
H5B H -0.0779 0.7500 0.5879 0.084 Uiso 1 2 d SR . .
O7 O 0.581(3) 0.7500 0.338(3) 0.226(14) Uani 1 2 d S . .
O8 O 1.267(4) 0.7500 0.128(2) 0.212(15) Uani 1 2 d SD . .
O9 O 1.296(5) 0.7500 0.356(3) 0.35(3) Uani 1 2 d SD . .
O6 O -0.2543(14) 1.044(3) 0.4818(13) 0.140(6) Uani 1 1 d . . .
H6A H -0.2759 1.0539 0.4101 0.209 Uiso 1 1 d R . .
H6B H -0.2803 1.1418 0.5143 0.209 Uiso 0.50 1 d PR A 1
H6C H -0.2462 1.1629 0.5089 0.209 Uiso 0.50 1 d PR B 2

loop_
_atom_site_aniso_label
_atom_site_aniso_U_11
_atom_site_aniso_U_22
_atom_site_aniso_U_33
_atom_site_aniso_U_23
_atom_site_aniso_U_13
_atom_site_aniso_U_12
Cu1 0.0351(14) 0.0691(19) 0.0495(16) 0.000 0.0017(11) 0.000
Cu2 0.0554(16) 0.0592(19) 0.0474(15) 0.0029(12) 0.0057(12) 0.0027(14)
C1 0.040(10) 0.093(17) 0.054(11) 0.000 0.008(9) 0.000
C2 0.034(8) 0.063(12) 0.051(9) 0.000 0.019(7) 0.000
C3 0.034(9) 0.086(15) 0.039(9) 0.000 -0.012(7) 0.000
C4 0.025(8) 0.096(16) 0.055(10) 0.000 0.012(7) 0.000
C5 0.029(7) 0.081(14) 0.039(8) 0.000 0.011(7) 0.000
C6 0.031(8) 0.075(14) 0.060(11) 0.000 0.000(8) 0.000
C7 0.037(9) 0.057(12) 0.046(9) 0.000 0.018(7) 0.000
C8 0.043(10) 0.096(17) 0.053(11) 0.000 0.007(9) 0.000
C9 0.007(6) 0.075(13) 0.076(13) 0.000 0.017(7) 0.000
N1 0.031(5) 0.093(9) 0.041(5) 0.007(6) 0.010(4) -0.007(6)
N2 0.035(5) 0.060(6) 0.046(5) -0.011(5) 0.000(4) -0.010(5)
O1 0.037(7) 0.104(12) 0.062(8) 0.000 0.006(6) 0.000
O2 0.043(6) 0.079(10) 0.049(7) 0.000 0.002(6) 0.000
O3 0.038(7) 0.175(19) 0.060(9) 0.000 0.007(6) 0.000
O4 0.035(6) 0.083(10) 0.066(8) 0.000 0.005(6) 0.000
O5 0.036(6) 0.053(7) 0.064(8) 0.000 -0.002(5) 0.000
O7 0.16(2) 0.19(3) 0.29(4) 0.000 0.02(2) 0.000
O8 0.40(5) 0.11(2) 0.20(3) 0.000 0.21(3) 0.000
O9 0.44(7) 0.27(6) 0.46(7) 0.000 0.31(6) 0.000
O6 0.101(10) 0.185(18) 0.135(13) 0.014(11) 0.044(9) 0.026(11)

loop_
_atom_type_symbol
_atom_type_description
_atom_type_scat_dispersion_real
_atom_type_scat_dispersion_imag
_atom_type_scat_source
C C 0.0181 0.0091 'International Tables Vol C Tables 4.2.6.8 and 6.1.1.4'
H H 0.0000 0.0000 'International Tables Vol C Tables 4.2.6.8 and 6.1.1.4'
N N 0.0311 0.0180 'International Tables Vol C Tables 4.2.6.8 and 6.1.1.4'
O O 0.0492 0.0322 'International Tables Vol C Tables 4.2.6.8 and 6.1.1.4'
Cu Cu -1.9646 0.5888 'International Tables Vol C Tables 4.2.6.8 and 6.1.1.4'

loop_
_geom_angle_atom_site_label_1
_geom_angle_atom_site_label_2
_geom_angle_atom_site_label_3
_geom_angle
_geom_angle_site_symmetry_1
_geom_angle_site_symmetry_3
O4 Cu1 O2 160.5(5) 1_455 .
O4 Cu1 N1 91.1(3) 1_455 2_647
O2 Cu1 N1 90.6(2) . 2_647
O4 Cu1 N1 91.1(3) 1_455 3_677
O2 Cu1 N1 90.6(2) . 3_677
N1 Cu1 N1 170.1(5) 2_647 3_677
O4 Cu1 O5 101.7(5) 1_455 .
O2 Cu1 O5 97.8(4) . .
N1 Cu1 O5 85.1(3) 2_647 .
N1 Cu1 O5 85.1(3) 3_677 .
O4 Cu1 O1 98.2(5) 1_455 .
O2 Cu1 O1 62.3(5) . .
N1 Cu1 O1 94.6(2) 2_647 .
N1 Cu1 O1 94.6(2) 3_677 .
O5 Cu1 O1 160.1(5) . .
O4 Cu1 C1 129.0(6) 1_455 .
O2 Cu1 C1 31.5(5) . .
N1 Cu1 C1 93.1(2) 2_647 .
N1 Cu1 C1 93.1(2) 3_677 .
O5 Cu1 C1 129.3(6) . .
O1 Cu1 C1 30.8(5) . .
O5 Cu2 O5 180.000(2) 3_576 .
O5 Cu2 N2 89.9(4) 3_576 1_454
O5 Cu2 N2 90.1(4) . 1_454
O5 Cu2 N2 90.1(4) 3_576 3_677
O5 Cu2 N2 89.9(4) . 3_677
N2 Cu2 N2 180.000(2) 1_454 3_677
O1 C1 O2 121.9(16) . .
O1 C1 C2 118.0(16) . .
O2 C1 C2 120.1(17) . .
O1 C1 Cu1 66.5(9) . .
O2 C1 Cu1 55.4(9) . .
C2 C1 Cu1 175.6(14) . .
C3 C2 C7 116.3(14) . .
C3 C2 C1 121.8(15) . .
C7 C2 C1 121.9(15) . .
C2 C3 C4 124.1(16) . .
C2 C3 H3A 118.0 . .
C4 C3 H3A 118.0 . .
C3 C4 C5 116.5(16) . .
C3 C4 C8 123.9(17) . .
C5 C4 C8 119.6(15) . .
C6 C5 C4 120.6(15) . .
C6 C5 H5A 119.7 . .
C4 C5 H5A 119.7 . .
C7 C6 C5 119.6(16) . .
C7 C6 C9 117.9(16) . .
C5 C6 C9 122.5(14) . .
C6 C7 C2 122.8(16) . .
C6 C7 H7A 118.6 . .
C2 C7 H7A 118.6 . .
O3 C8 O4 123.7(19) . .
O3 C8 C4 119.6(16) . .
O4 C8 C4 116.8(17) . .
N1 C9 N1 113.3(17) . 4_575
N1 C9 C6 123.3(9) . .
N1 C9 C6 123.3(9) 4_575 .
C9 N1 N2 103.4(13) . .
C9 N1 Cu1 141.8(9) . 3_677
N2 N1 Cu1 114.8(8) . 3_677
N2 N2 N1 109.9(7) 4_575 .
N2 N2 Cu2 120.2(3) 4_575 1_656
N1 N2 Cu2 129.8(9) . 1_656
C1 O1 Cu1 82.7(10) . .
C1 O2 Cu1 93.1(11) . .
C8 O4 Cu1 128.7(13) . 1_655
Cu2 O5 Cu2 116.4(6) 2_546 .
Cu2 O5 Cu1 116.9(3) 2_546 .
Cu2 O5 Cu1 116.9(3) . .
Cu2 O5 H5B 100.5 2_546 .
Cu2 O5 H5B 100.5 . .
Cu1 O5 H5B 100.7 . .
H6A O6 H6B 115.5 . .
H6A O6 H6C 107.6 . .
H6B O6 H6C 26.9 . .

loop_
_geom_bond_atom_site_label_1
_geom_bond_atom_site_label_2
_geom_bond_distance
_geom_bond_site_symmetry_2
Cu1 O4 1.872(13) 1_455
Cu1 O2 2.001(12) .
Cu1 N1 2.206(13) 2_647
Cu1 N1 2.206(13) 3_677
Cu1 O5 2.231(12) .
Cu1 O1 2.242(12) .
Cu1 C1 2.426(18) .
Cu2 O5 1.945(7) 3_576
Cu2 O5 1.945(7) .
Cu2 N2 1.985(9) 1_454
Cu2 N2 1.985(9) 3_677
C1 O1 1.25(2) .
C1 O2 1.27(2) .
C1 C2 1.51(2) .
C2 C3 1.36(2) .
C2 C7 1.41(2) .
C3 C4 1.40(2) .
C3 H3A 0.9300 .
C4 C5 1.40(2) .
C4 C8 1.47(3) .
C5 C6 1.39(2) .
C5 H5A 0.9300 .
C6 C7 1.35(2) .
C6 C9 1.52(2) .
C7 H7A 0.9300 .
C8 O3 1.27(2) .
C8 O4 1.28(2) .
C9 N1 1.326(15) .
C9 N1 1.326(14) 4_575
N1 N2 1.331(12) .
N1 Cu1 2.206(13) 3_677
N2 N2 1.31(2) 4_575
N2 Cu2 1.985(9) 1_656
O4 Cu1 1.872(13) 1_655
O5 Cu2 1.945(7) 2_546
O5 H5B 0.8499 .
O6 H6A 0.8500 .
O6 H6B 0.8501 .
O6 H6C 0.8500 .
